data_9009604
loop_
_publ_author_name
'Effenberger, H.'
'Kluger, F.'
'Pertlik, F.'
'Zemann, J.'

_publ_section_title
;
 Tunisit: kristallstruktur und revision der chemischen formel
;
_journal_name_full 'Tschermaks Mineralogische und Petrographische Mitteilungen'
_journal_page_first 65
_journal_page_last 77
_journal_volume 28
_journal_year 1981
_chemical_formula_sum 'C4 H8 Al4 Ca2 Cl Na O20'
_chemical_name_mineral Tunisite
_space_group_IT_number 129
_symmetry_space_group_name_Hall '-P 4a 2a'
_symmetry_space_group_name_H-M 'P 4/n m m :2'
_cell_angle_alpha 90
_cell_angle_beta 90
_cell_angle_gamma 90
_cell_length_a 11.1983
_cell_length_b 11.1983
_cell_length_c 6.5637
_cell_formula_units_Z 2
_cell_volume 823.101
_database_code_amcsd 0015681
_exptl_crystal_density_diffrn 2.512
_cod_original_sg_symbol_H-M 'P 4/n m m'
_cod_original_formula_sum 'Na Ca2 Al4 C4 O20 H8 Cl'
_cod_database_code 9009604

loop_
_space_group_symop_operation_xyz
x,y,z
1/2-y,1/2-x,z
1/2+y,1/2+x,-z
1/2+y,-x,-z
1/2-y,x,z
x,1/2-y,z
-x,1/2+y,-z
1/2+x,1/2+y,-z
1/2-x,1/2-y,z
y,x,z
-y,-x,-z
-y,1/2+x,-z
y,1/2-x,z
1/2-x,y,z
1/2+x,-y,-z
-x,-y,-z

loop_
_atom_site_aniso_label
_atom_site_aniso_U_11
_atom_site_aniso_U_22
_atom_site_aniso_U_33
_atom_site_aniso_U_12
_atom_site_aniso_U_13
_atom_site_aniso_U_23
Na 0.02084 0.02084 0.05487 0.00000 0.00000 0.00000
Ca 0.03678 0.03678 0.02324 0.02948 -0.02249 -0.02249
Al 0.00616 0.00616 0.00746 0.00000 -0.00007 -0.00007
C 0.00800 0.00858 0.00869 0.00000 0.00000 0.00082
O_c3 0.01690 0.00737 0.00980 -0.00089 -0.00313 -0.00034
O_c4 0.01855 0.02160 0.00740 0.00000 0.00000 -0.00529
O_h1 0.00781 0.01404 0.00598 0.00000 0.00000 -0.00153
O_h2 0.00750 0.00750 0.01408 -0.00089 0.00034 0.00034
Cl 0.01277 0.01277 0.06731 0.00000 0.00000 0.00000

loop_
_atom_site_label
_atom_site_fract_x
_atom_site_fract_y
_atom_site_fract_z
_atom_site_U_iso_or_equiv
Na 0.25000 0.25000 0.93704 0.03230
Ca 0.00000 0.00000 0.00000 0.03242
Al 0.40479 -0.40479 0.50000 0.00659
C 0.25000 0.51396 0.15653 0.00849
O_c3 0.46093 0.64970 0.75908 0.01140
O_c4 0.25000 0.46534 0.98187 0.01596
O_h1 0.25000 0.90696 0.59918 0.00937
O_h2 0.43878 0.43878 0.60715 0.00975
H1 0.25000 0.93400 0.72000 0.00975
H2 0.39100 0.39100 0.57700 0.02799
Cl 0.25000 0.25000 0.46863 0.03116

loop_
_cod_related_entry_id
_cod_related_entry_database
_cod_related_entry_code
1 AMCSD 0015681
